data_4080793
loop_
_publ_author_name
'Fontaine, Philip P.'
'Figueroa, Ruth'
'McCann, Scott D.'
'Mort, Darrek'
'Klosin, Jerzy'

_publ_section_title
;
 Synthesis and Scale-up of Imino--Enamido Hafnium and Zirconium Olefin
 Polymerization Catalysts
;
_journal_issue 10
_journal_name_full Organometallics
_journal_page_first 2963
_journal_paper_doi 10.1021/om400189w
_journal_volume 32
_journal_year 2013
_chemical_formula_sum 'C25 H42 N2 Zr'
_chemical_formula_weight 461.83
_chemical_name_systematic
; 
 ? 
;
_space_group_IT_number 14
_symmetry_cell_setting monoclinic
_symmetry_space_group_name_Hall '-P 2ybc'
_symmetry_space_group_name_H-M 'P 1 21/c 1'
_atom_sites_solution_hydrogens geom
_atom_sites_solution_primary direct
_atom_sites_solution_secondary difmap
_audit_creation_method SHELXL-97
_cell_angle_alpha 90.00
_cell_angle_beta 95.355(2)
_cell_angle_gamma 90.00
_cell_formula_units_Z 4
_cell_length_a 10.8529(4)
_cell_length_b 17.0807(7)
_cell_length_c 13.7356(5)
_cell_measurement_reflns_used 9852
_cell_measurement_temperature 200(2)
_cell_measurement_theta_max 27.99
_cell_measurement_theta_min 2.23
_cell_volume 2535.13(17)
_computing_cell_refinement 'Bruker SAINT'
_computing_data_collection 'Bruker APEX2'
_computing_data_reduction 'Bruker SAINT'
_computing_molecular_graphics 'Bruker SHELXTL'
_computing_publication_material 'Bruker SHELXTL'
_computing_structure_refinement 'SHELXL-97 (Sheldrick, 2008)'
_computing_structure_solution 'SHELXS-97 (Sheldrick, 2008)'
_diffrn_ambient_temperature 200(2)
_diffrn_measured_fraction_theta_full 1.000
_diffrn_measured_fraction_theta_max 1.000
_diffrn_measurement_device_type 'Bruker APEX-II CCD'
_diffrn_measurement_method '\f and \w scans'
_diffrn_radiation_monochromator graphite
_diffrn_radiation_source 'fine-focus sealed tube'
_diffrn_radiation_type MoK\a
_diffrn_radiation_wavelength 0.71073
_diffrn_reflns_av_R_equivalents 0.0159
_diffrn_reflns_av_sigmaI/netI 0.0076
_diffrn_reflns_limit_h_max 13
_diffrn_reflns_limit_h_min -14
_diffrn_reflns_limit_k_max 22
_diffrn_reflns_limit_k_min -22
_diffrn_reflns_limit_l_max 17
_diffrn_reflns_limit_l_min -17
_diffrn_reflns_number 56399
_diffrn_reflns_theta_full 27.49
_diffrn_reflns_theta_max 27.49
_diffrn_reflns_theta_min 1.88
_exptl_absorpt_coefficient_mu 0.445
_exptl_absorpt_correction_T_max 0.8561
_exptl_absorpt_correction_T_min 0.8490
_exptl_absorpt_correction_type none
_exptl_crystal_colour yellow
_exptl_crystal_density_diffrn 1.210
_exptl_crystal_density_meas 0
_exptl_crystal_density_method 'not measured'
_exptl_crystal_description block
_exptl_crystal_F_000 984
_exptl_crystal_size_max 0.38
_exptl_crystal_size_mid 0.38
_exptl_crystal_size_min 0.36
_refine_diff_density_max 0.347
_refine_diff_density_min -0.297
_refine_diff_density_rms 0.048
_refine_ls_extinction_method none
_refine_ls_goodness_of_fit_ref 1.054
_refine_ls_hydrogen_treatment mixed
_refine_ls_matrix_type full
_refine_ls_number_parameters 263
_refine_ls_number_reflns 5824
_refine_ls_number_restraints 0
_refine_ls_restrained_S_all 1.054
_refine_ls_R_factor_all 0.0288
_refine_ls_R_factor_gt 0.0259
_refine_ls_shift/su_max 0.002
_refine_ls_shift/su_mean 0.000
_refine_ls_structure_factor_coef Fsqd
_refine_ls_weighting_details 'calc w=1/[\s^2^(Fo^2^)+(0.0378P)^2^+1.3312P] where P=(Fo^2^+2Fc^2^)/3'
_refine_ls_weighting_scheme calc
_refine_ls_wR_factor_gt 0.0712
_refine_ls_wR_factor_ref 0.0746
_reflns_number_gt 5354
_reflns_number_total 5824
_reflns_threshold_expression >2sigma(I)
_cod_data_source_file om400189w_si_002.cif
_cod_data_source_block 12
_cod_depositor_comments
;
The following automatic conversions were performed:

'_symmetry_cell_setting' value 'Monoclinic' changed to 'monoclinic'
according to /home/saulius/struct/CIF-dictionaries/cif_core.dic
dictionary named 'cif_core.dic' version 2.3.1 from 2005-06-27.

Automatic conversion script
Id: cif_fix_values 1891 2012-01-12 08:04:46Z andrius 
;
_cod_original_sg_symbol_H-M P2(1)/c
_cod_database_code 4080793

loop_
_symmetry_equiv_pos_as_xyz
'x, y, z'
'-x, y+1/2, -z+1/2'
'-x, -y, -z'
'x, -y-1/2, z-1/2'

loop_
_atom_site_label
_atom_site_type_symbol
_atom_site_fract_x
_atom_site_fract_y
_atom_site_fract_z
_atom_site_U_iso_or_equiv
_atom_site_adp_type
_atom_site_occupancy
_atom_site_symmetry_multiplicity
_atom_site_calc_flag
_atom_site_refinement_flags
_atom_site_disorder_assembly
_atom_site_disorder_group
Zr1 Zr 0.196480(13) 0.283019(8) 0.374188(10) 0.02847(6) Uani 1 1 d . . .
N1 N -0.00208(11) 0.29283(7) 0.29346(9) 0.0271(2) Uani 1 1 d . . .
N2 N 0.17387(10) 0.39540(7) 0.30527(9) 0.0261(2) Uani 1 1 d . A .
C1 C -0.02829(12) 0.35400(8) 0.24081(10) 0.0262(3) Uani 1 1 d . A .
C2 C -0.14395(15) 0.36539(11) 0.17305(13) 0.0398(4) Uani 1 1 d . . .
H2A H -0.1322 0.3409 0.1092 0.048 Uiso 0.761(7) 1 calc PR A 1
H2B H -0.2133 0.3381 0.2005 0.048 Uiso 0.761(7) 1 calc PR A 1
H2C H -0.2117 0.3778 0.2154 0.048 Uiso 0.239(7) 1 d PR A 2
H2D H -0.1663 0.3176 0.1368 0.048 Uiso 0.239(7) 1 d PR A 2
C3 C -0.1779(2) 0.44966(15) 0.1568(2) 0.0389(7) Uani 0.761(7) 1 d P A 1
H3A H -0.2077 0.4713 0.2173 0.047 Uiso 0.761(7) 1 calc PR A 1
H3B H -0.2464 0.4534 0.1042 0.047 Uiso 0.761(7) 1 calc PR A 1
C3' C -0.1339(8) 0.4316(5) 0.1056(7) 0.044(3) Uani 0.239(7) 1 d P A 2
H3'A H -0.0991 0.4101 0.0472 0.053 Uiso 0.239(7) 1 calc PR A 2
H3'B H -0.2197 0.4480 0.0842 0.053 Uiso 0.239(7) 1 calc PR A 2
C4 C -0.07030(17) 0.49782(12) 0.12927(16) 0.0504(5) Uani 1 1 d . . .
H4A H -0.0569 0.4871 0.0602 0.060 Uiso 0.761(7) 1 calc PR A 1
H4B H -0.0908 0.5540 0.1347 0.060 Uiso 0.761(7) 1 calc PR A 1
H4C H -0.0503 0.5301 0.0725 0.060 Uiso 0.239(7) 1 d PR A 2
H4D H -0.1278 0.5267 0.1687 0.060 Uiso 0.239(7) 1 d PR A 2
C5 C 0.04723(15) 0.48102(10) 0.19250(13) 0.0396(4) Uani 1 1 d . A .
H5A H 0.1113 0.5191 0.1951 0.048 Uiso 1 1 calc R . .
C6 C 0.06724(12) 0.41536(8) 0.24564(10) 0.0264(3) Uani 1 1 d . . .
C7 C -0.08868(15) 0.22641(9) 0.29184(12) 0.0323(3) Uani 1 1 d . . .
H7A H -0.0418 0.1782 0.3110 0.039 Uiso 1 1 calc R . .
H7B H -0.1272 0.2191 0.2242 0.039 Uiso 1 1 calc R . .
C8 C -0.19046(15) 0.23752(10) 0.35994(13) 0.0366(3) Uani 1 1 d . . .
H8A H -0.1535 0.2565 0.4243 0.044 Uiso 1 1 calc R . .
H8B H -0.2495 0.2777 0.3324 0.044 Uiso 1 1 calc R . .
C9 C -0.25926(19) 0.16169(12) 0.37371(17) 0.0522(5) Uani 1 1 d . . .
H9A H -0.2017 0.1235 0.4077 0.063 Uiso 1 1 calc R . .
H9B H -0.2877 0.1398 0.3087 0.063 Uiso 1 1 calc R . .
C10 C -0.3702(2) 0.17245(15) 0.43211(19) 0.0629(6) Uani 1 1 d . . .
H10A H -0.4136 0.1224 0.4361 0.094 Uiso 1 1 calc R . .
H10B H -0.4264 0.2113 0.3997 0.094 Uiso 1 1 calc R . .
H10C H -0.3420 0.1906 0.4982 0.094 Uiso 1 1 calc R . .
C11 C 0.26927(13) 0.45423(8) 0.31254(10) 0.0271(3) Uani 1 1 d . . .
C12 C 0.36436(13) 0.45143(9) 0.24977(11) 0.0300(3) Uani 1 1 d . A .
C13 C 0.45859(15) 0.50731(11) 0.26073(13) 0.0393(4) Uani 1 1 d . . .
H13A H 0.5234 0.5057 0.2188 0.047 Uiso 1 1 calc R A .
C14 C 0.45920(17) 0.56476(12) 0.33131(14) 0.0461(4) Uani 1 1 d . A .
H14A H 0.5241 0.6022 0.3380 0.055 Uiso 1 1 calc R . .
C15 C 0.36528(17) 0.56751(11) 0.39195(13) 0.0436(4) Uani 1 1 d . . .
H15A H 0.3661 0.6073 0.4403 0.052 Uiso 1 1 calc R A .
C16 C 0.26889(15) 0.51323(9) 0.38409(11) 0.0332(3) Uani 1 1 d . A .
C17 C 0.36877(14) 0.38933(10) 0.17087(11) 0.0347(3) Uani 1 1 d . . .
H17A H 0.2964 0.3537 0.1752 0.042 Uiso 1 1 calc R A .
C18 C 0.3570(2) 0.42587(13) 0.06887(13) 0.0518(5) Uani 1 1 d . A .
H18A H 0.3603 0.3846 0.0196 0.078 Uiso 1 1 calc R . .
H18B H 0.4252 0.4627 0.0634 0.078 Uiso 1 1 calc R . .
H18C H 0.2780 0.4538 0.0581 0.078 Uiso 1 1 calc R . .
C19 C 0.48622(19) 0.33987(13) 0.18698(17) 0.0550(5) Uani 1 1 d . A .
H19A H 0.4926 0.3177 0.2531 0.083 Uiso 1 1 calc R . .
H19B H 0.5586 0.3728 0.1793 0.083 Uiso 1 1 calc R . .
H19C H 0.4828 0.2974 0.1389 0.083 Uiso 1 1 calc R . .
C20 C 0.16646(17) 0.51967(10) 0.45169(12) 0.0388(4) Uani 1 1 d . . .
H20A H 0.1103 0.4736 0.4391 0.047 Uiso 1 1 calc R A .
C21 C 0.0900(2) 0.59370(12) 0.43015(17) 0.0567(5) Uani 1 1 d . A .
H21A H 0.0668 0.5977 0.3596 0.085 Uiso 1 1 calc R . .
H21B H 0.1390 0.6396 0.4523 0.085 Uiso 1 1 calc R . .
H21C H 0.0150 0.5914 0.4647 0.085 Uiso 1 1 calc R . .
C22 C 0.2154(2) 0.51831(16) 0.55955(14) 0.0652(6) Uani 1 1 d . A .
H22A H 0.2599 0.4692 0.5743 0.098 Uiso 1 1 calc R . .
H22B H 0.1459 0.5223 0.6000 0.098 Uiso 1 1 calc R . .
H22C H 0.2717 0.5626 0.5736 0.098 Uiso 1 1 calc R . .
C23 C 0.26177(19) 0.18670(11) 0.28171(15) 0.0468(4) Uani 1 1 d . . .
H23A H 0.3467 0.1723 0.3055 0.070 Uiso 1 1 calc R . .
H23B H 0.2596 0.2044 0.2137 0.070 Uiso 1 1 calc R . .
H23C H 0.2077 0.1411 0.2854 0.070 Uiso 1 1 calc R . .
C24 C 0.10445(19) 0.23095(12) 0.50000(14) 0.0476(4) Uani 1 1 d . . .
H24A H 0.1671 0.2199 0.5543 0.071 Uiso 1 1 calc R . .
H24B H 0.0626 0.1822 0.4788 0.071 Uiso 1 1 calc R . .
H24C H 0.0437 0.2681 0.5215 0.071 Uiso 1 1 calc R . .
C25 C 0.3654(2) 0.32309(13) 0.46641(17) 0.0603(6) Uani 1 1 d . . .
H25A H 0.4210 0.2785 0.4808 0.090 Uiso 1 1 calc R . .
H25B H 0.3413 0.3451 0.5277 0.090 Uiso 1 1 calc R . .
H25C H 0.4080 0.3632 0.4311 0.090 Uiso 1 1 calc R . .

loop_
_atom_site_aniso_label
_atom_site_aniso_U_11
_atom_site_aniso_U_22
_atom_site_aniso_U_33
_atom_site_aniso_U_23
_atom_site_aniso_U_13
_atom_site_aniso_U_12
Zr1 0.02669(9) 0.02810(9) 0.03027(9) 0.00029(5) 0.00076(6) 0.00378(5)
N1 0.0240(6) 0.0278(6) 0.0297(6) -0.0036(5) 0.0042(5) -0.0024(4)
N2 0.0206(5) 0.0280(6) 0.0293(6) -0.0006(5) 0.0007(4) -0.0017(4)
C1 0.0217(6) 0.0315(7) 0.0253(6) -0.0028(5) 0.0020(5) -0.0007(5)
C2 0.0258(7) 0.0488(10) 0.0430(9) 0.0069(7) -0.0069(6) -0.0054(7)
C3 0.0277(11) 0.0523(14) 0.0355(14) 0.0076(10) -0.0032(9) 0.0038(9)
C3' 0.037(4) 0.052(5) 0.040(5) 0.009(4) -0.014(4) -0.001(3)
C4 0.0358(9) 0.0512(11) 0.0620(12) 0.0234(9) -0.0070(8) 0.0003(8)
C5 0.0288(8) 0.0384(8) 0.0505(10) 0.0121(7) -0.0017(7) -0.0046(6)
C6 0.0213(6) 0.0301(7) 0.0279(6) -0.0014(5) 0.0031(5) -0.0011(5)
C7 0.0306(7) 0.0287(7) 0.0379(8) -0.0046(6) 0.0050(6) -0.0059(6)
C8 0.0315(8) 0.0339(8) 0.0454(9) -0.0015(7) 0.0094(7) -0.0030(6)
C9 0.0457(10) 0.0484(11) 0.0650(12) -0.0043(9) 0.0186(9) -0.0155(9)
C10 0.0413(10) 0.0704(14) 0.0802(15) 0.0157(12) 0.0230(10) -0.0050(10)
C11 0.0229(6) 0.0300(7) 0.0278(7) -0.0005(5) -0.0015(5) -0.0025(5)
C12 0.0227(6) 0.0361(8) 0.0307(7) -0.0025(6) -0.0011(5) -0.0029(6)
C13 0.0258(7) 0.0495(10) 0.0427(9) -0.0038(7) 0.0032(6) -0.0105(7)
C14 0.0368(9) 0.0501(10) 0.0499(10) -0.0068(8) -0.0033(7) -0.0200(8)
C15 0.0491(10) 0.0419(9) 0.0389(9) -0.0124(7) -0.0009(7) -0.0140(8)
C16 0.0347(8) 0.0340(8) 0.0307(7) -0.0040(6) 0.0024(6) -0.0037(6)
C17 0.0280(7) 0.0421(8) 0.0346(8) -0.0067(6) 0.0065(6) -0.0042(6)
C18 0.0603(12) 0.0615(12) 0.0341(9) -0.0055(8) 0.0077(8) -0.0068(10)
C19 0.0449(10) 0.0591(12) 0.0621(12) -0.0120(10) 0.0101(9) 0.0108(9)
C20 0.0485(9) 0.0358(8) 0.0334(8) -0.0044(6) 0.0114(7) -0.0017(7)
C21 0.0638(13) 0.0473(11) 0.0632(13) 0.0056(9) 0.0279(10) 0.0091(9)
C22 0.0793(16) 0.0827(16) 0.0346(9) -0.0063(10) 0.0110(10) 0.0093(13)
C23 0.0488(10) 0.0396(9) 0.0530(10) -0.0068(8) 0.0097(8) 0.0081(8)
C24 0.0462(10) 0.0540(11) 0.0435(10) 0.0136(8) 0.0089(8) 0.0128(8)
C25 0.0613(13) 0.0506(11) 0.0623(13) -0.0011(10) -0.0296(10) 0.0003(10)

loop_
_atom_type_symbol
_atom_type_description
_atom_type_scat_dispersion_real
_atom_type_scat_dispersion_imag
_atom_type_scat_source
C C 0.0033 0.0016 'International Tables Vol C Tables 4.2.6.8 and 6.1.1.4'
H H 0.0000 0.0000 'International Tables Vol C Tables 4.2.6.8 and 6.1.1.4'
N N 0.0061 0.0033 'International Tables Vol C Tables 4.2.6.8 and 6.1.1.4'
Zr Zr -2.9673 0.5597 'International Tables Vol C Tables 4.2.6.8 and 6.1.1.4'

loop_
_geom_angle_atom_site_label_1
_geom_angle_atom_site_label_2
_geom_angle_atom_site_label_3
_geom_angle
N2 Zr1 C23 115.95(6)
N2 Zr1 C25 91.72(7)
C23 Zr1 C25 105.11(8)
N2 Zr1 C24 130.55(6)
C23 Zr1 C24 109.36(7)
C25 Zr1 C24 94.87(9)
N2 Zr1 N1 70.35(4)
C23 Zr1 N1 96.34(6)
C25 Zr1 N1 156.68(7)
C24 Zr1 N1 86.40(6)
C1 N1 C7 120.65(13)
C1 N1 Zr1 118.07(9)
C7 N1 Zr1 120.76(10)
C6 N2 C11 114.94(11)
C6 N2 Zr1 122.15(9)
C11 N2 Zr1 122.84(9)
N1 C1 C6 115.79(12)
N1 C1 C2 125.48(13)
C6 C1 C2 118.67(13)
C3' C2 C3 36.8(4)
C3' C2 C1 112.5(3)
C3 C2 C1 113.33(15)
C3' C2 H2A 75.2
C3 C2 H2A 108.9
C1 C2 H2A 108.9
C3' C2 H2B 134.8
C3 C2 H2B 108.9
C1 C2 H2B 108.9
H2A C2 H2B 107.7
C3' C2 H2C 107.7
C3 C2 H2C 72.5
C1 C2 H2C 106.5
H2A C2 H2C 140.0
H2B C2 H2C 41.6
C3' C2 H2D 110.6
C3 C2 H2D 133.0
C1 C2 H2D 111.2
H2A C2 H2D 40.7
H2B C2 H2D 68.8
H2C C2 H2D 108.2
C2 C3 C4 112.1(2)
C2 C3 H2C 38.6
C4 C3 H2C 143.1
C2 C3 H3A 109.2
C4 C3 H3A 109.2
H2C C3 H3A 75.2
C2 C3 H3B 109.2
C4 C3 H3B 109.2
H2C C3 H3B 103.6
H3A C3 H3B 107.9
C2 C3 H4D 141.6
C4 C3 H4D 39.6
H2C C3 H4D 141.8
H3A C3 H4D 73.2
H3B C3 H4D 106.0
C4 C3' C2 124.0(6)
C4 C3' H3'A 106.3
C2 C3' H3'A 106.3
C4 C3' H3'B 106.3
C2 C3' H3'B 106.3
H3'A C3' H3'B 106.4
C3' C4 C5 111.5(3)
C3' C4 C3 37.9(5)
C5 C4 C3 112.77(16)
C3' C4 H4A 74.4
C5 C4 H4A 109.0
C3 C4 H4A 109.0
C3' C4 H4B 135.9
C5 C4 H4B 109.0
C3 C4 H4B 109.0
H4A C4 H4B 107.8
C3' C4 H4C 114.8
C5 C4 H4C 108.8
C3 C4 H4C 136.9
H4A C4 H4C 44.7
H4B C4 H4C 65.8
C3' C4 H4D 102.3
C5 C4 H4D 108.8
C3 C4 H4D 66.0
H4A C4 H4D 140.3
H4B C4 H4D 47.3
H4C C4 H4D 110.3
C6 C5 C4 123.95(15)
C6 C5 H5A 118.0
C4 C5 H5A 118.0
C5 C6 N2 127.24(13)
C5 C6 C1 119.49(13)
N2 C6 C1 113.23(12)
N1 C7 C8 113.14(12)
N1 C7 H7A 109.0
C8 C7 H7A 109.0
N1 C7 H7B 109.0
C8 C7 H7B 109.0
H7A C7 H7B 107.8
C9 C8 C7 111.33(14)
C9 C8 H8A 109.4
C7 C8 H8A 109.4
C9 C8 H8B 109.4
C7 C8 H8B 109.4
H8A C8 H8B 108.0
C8 C9 C10 112.73(17)
C8 C9 H9A 109.0
C10 C9 H9A 109.0
C8 C9 H9B 109.0
C10 C9 H9B 109.0
H9A C9 H9B 107.8
C9 C10 H10A 109.5
C9 C10 H10B 109.5
H10A C10 H10B 109.5
C9 C10 H10C 109.5
H10A C10 H10C 109.5
H10B C10 H10C 109.5
C12 C11 C16 120.16(13)
C12 C11 N2 119.87(13)
C16 C11 N2 119.94(13)
C13 C12 C11 118.86(14)
C13 C12 C17 118.83(14)
C11 C12 C17 122.31(13)
C14 C13 C12 121.16(15)
C14 C13 H13A 119.4
C12 C13 H13A 119.4
C15 C14 C13 119.65(15)
C15 C14 H14A 120.2
C13 C14 H14A 120.2
C14 C15 C16 121.54(16)
C14 C15 H15A 119.2
C16 C15 H15A 119.2
C15 C16 C11 118.62(15)
C15 C16 C20 119.44(15)
C11 C16 C20 121.94(14)
C12 C17 C19 111.34(14)
C12 C17 C18 111.29(15)
C19 C17 C18 110.83(15)
C12 C17 H17A 107.7
C19 C17 H17A 107.7
C18 C17 H17A 107.7
C17 C18 H18A 109.5
C17 C18 H18B 109.5
H18A C18 H18B 109.5
C17 C18 H18C 109.5
H18A C18 H18C 109.5
H18B C18 H18C 109.5
C17 C19 H19A 109.5
C17 C19 H19B 109.5
H19A C19 H19B 109.5
C17 C19 H19C 109.5
H19A C19 H19C 109.5
H19B C19 H19C 109.5
C16 C20 C21 110.96(14)
C16 C20 C22 112.62(16)
C21 C20 C22 109.53(17)
C16 C20 H20A 107.9
C21 C20 H20A 107.9
C22 C20 H20A 107.9
C20 C21 H21A 109.5
C20 C21 H21B 109.5
H21A C21 H21B 109.5
C20 C21 H21C 109.5
H21A C21 H21C 109.5
H21B C21 H21C 109.5
C20 C22 H22A 109.5
C20 C22 H22B 109.5
H22A C22 H22B 109.5
C20 C22 H22C 109.5
H22A C22 H22C 109.5
H22B C22 H22C 109.5
Zr1 C23 H23A 109.5
Zr1 C23 H23B 109.5
H23A C23 H23B 109.5
Zr1 C23 H23C 109.5
H23A C23 H23C 109.5
H23B C23 H23C 109.5
Zr1 C24 H24A 109.5
Zr1 C24 H24B 109.5
H24A C24 H24B 109.5
Zr1 C24 H24C 109.5
H24A C24 H24C 109.5
H24B C24 H24C 109.5
Zr1 C25 H25A 109.5
Zr1 C25 H25B 109.5
H25A C25 H25B 109.5
Zr1 C25 H25C 109.5
H25A C25 H25C 109.5
H25B C25 H25C 109.5

loop_
_geom_bond_atom_site_label_1
_geom_bond_atom_site_label_2
_geom_bond_distance
Zr1 N2 2.1442(12)
Zr1 C23 2.2339(18)
Zr1 C25 2.237(2)
Zr1 C24 2.2577(18)
Zr1 N1 2.3357(13)
N1 C1 1.2874(19)
N1 C7 1.4720(18)
N2 C6 1.3962(18)
N2 C11 1.4396(17)
C1 C6 1.4713(19)
C1 C2 1.504(2)
C2 C3' 1.472(8)
C2 C3 1.497(3)
C2 H2A 0.9900
C2 H2B 0.9900
C2 H2C 1.0021
C2 H2D 0.9741
C3 C4 1.505(3)
C3 H2C 1.5314
C3 H3A 0.9900
C3 H3B 0.9900
C3 H4D 1.4269
C3' C4 1.349(8)
C3' H3'A 0.9900
C3' H3'B 0.9900
C4 C5 1.502(2)
C4 H4A 0.9900
C4 H4B 0.9900
C4 H4C 0.9949
C4 H4D 0.9949
C5 C6 1.345(2)
C5 H5A 0.9500
C7 C8 1.525(2)
C7 H7A 0.9900
C7 H7B 0.9900
C8 C9 1.516(2)
C8 H8A 0.9900
C8 H8B 0.9900
C9 C10 1.519(3)
C9 H9A 0.9900
C9 H9B 0.9900
C10 H10A 0.9800
C10 H10B 0.9800
C10 H10C 0.9800
C11 C12 1.406(2)
C11 C16 1.408(2)
C12 C13 1.397(2)
C12 C17 1.520(2)
C13 C14 1.379(3)
C13 H13A 0.9500
C14 C15 1.376(3)
C14 H14A 0.9500
C15 C16 1.395(2)
C15 H15A 0.9500
C16 C20 1.518(2)
C17 C19 1.528(2)
C17 C18 1.528(2)
C17 H17A 1.0000
C18 H18A 0.9800
C18 H18B 0.9800
C18 H18C 0.9800
C19 H19A 0.9800
C19 H19B 0.9800
C19 H19C 0.9800
C20 C21 1.526(3)
C20 C22 1.526(3)
C20 H20A 1.0000
C21 H21A 0.9800
C21 H21B 0.9800
C21 H21C 0.9800
C22 H22A 0.9800
C22 H22B 0.9800
C22 H22C 0.9800
C23 H23A 0.9800
C23 H23B 0.9800
C23 H23C 0.9800
C24 H24A 0.9800
C24 H24B 0.9800
C24 H24C 0.9800
C25 H25A 0.9800
C25 H25B 0.9800
C25 H25C 0.9800

loop_
_geom_torsion_atom_site_label_1
_geom_torsion_atom_site_label_2
_geom_torsion_atom_site_label_3
_geom_torsion_atom_site_label_4
_geom_torsion
N2 Zr1 N1 C1 5.91(10)
C23 Zr1 N1 C1 -109.42(12)
C25 Zr1 N1 C1 47.5(2)
C24 Zr1 N1 C1 141.48(12)
N2 Zr1 N1 C7 177.65(11)
C23 Zr1 N1 C7 62.32(12)
C25 Zr1 N1 C7 -140.7(2)
C24 Zr1 N1 C7 -46.78(12)
C23 Zr1 N2 C6 82.69(12)
C25 Zr1 N2 C6 -169.58(12)
C24 Zr1 N2 C6 -71.67(13)
N1 Zr1 N2 C6 -4.83(10)
C23 Zr1 N2 C11 -93.95(12)
C25 Zr1 N2 C11 13.79(13)
C24 Zr1 N2 C11 111.70(12)
N1 Zr1 N2 C11 178.54(12)
C7 N1 C1 C6 -177.82(12)
Zr1 N1 C1 C6 -6.07(16)
C7 N1 C1 C2 -0.7(2)
Zr1 N1 C1 C2 171.05(12)
N1 C1 C2 C3' -165.9(5)
C6 C1 C2 C3' 11.2(5)
N1 C1 C2 C3 154.06(18)
C6 C1 C2 C3 -28.9(2)
C3' C2 C3 C4 -46.7(5)
C1 C2 C3 C4 50.1(3)
C3 C2 C3' C4 65.1(9)
C1 C2 C3' C4 -34.3(11)
C2 C3' C4 C5 38.1(11)
C2 C3' C4 C3 -61.7(8)
C2 C3 C4 C3' 50.8(5)
C2 C3 C4 C5 -45.4(3)
C3' C4 C5 C6 -21.0(6)
C3 C4 C5 C6 20.0(3)
C4 C5 C6 N2 179.47(17)
C4 C5 C6 C1 2.0(3)
C11 N2 C6 C5 2.9(2)
Zr1 N2 C6 C5 -173.98(13)
C11 N2 C6 C1 -179.53(12)
Zr1 N2 C6 C1 3.59(16)
N1 C1 C6 C5 179.74(15)
C2 C1 C6 C5 2.4(2)
N1 C1 C6 N2 1.97(18)
C2 C1 C6 N2 -175.37(13)
C1 N1 C7 C8 -83.37(18)
Zr1 N1 C7 C8 105.10(13)
N1 C7 C8 C9 -167.12(15)
C7 C8 C9 C10 -173.74(18)
C6 N2 C11 C12 -93.96(16)
Zr1 N2 C11 C12 82.90(15)
C6 N2 C11 C16 87.66(16)
Zr1 N2 C11 C16 -95.48(15)
C16 C11 C12 C13 0.9(2)
N2 C11 C12 C13 -177.49(14)
C16 C11 C12 C17 -179.60(14)
N2 C11 C12 C17 2.0(2)
C11 C12 C13 C14 -0.3(3)
C17 C12 C13 C14 -179.81(16)
C12 C13 C14 C15 -0.2(3)
C13 C14 C15 C16 0.2(3)
C14 C15 C16 C11 0.4(3)
C14 C15 C16 C20 -179.01(18)
C12 C11 C16 C15 -1.0(2)
N2 C11 C16 C15 177.42(14)
C12 C11 C16 C20 178.46(14)
N2 C11 C16 C20 -3.2(2)
C13 C12 C17 C19 60.2(2)
C11 C12 C17 C19 -119.33(17)
C13 C12 C17 C18 -64.0(2)
C11 C12 C17 C18 116.47(17)
C15 C16 C20 C21 66.7(2)
C11 C16 C20 C21 -112.67(19)
C15 C16 C20 C22 -56.4(2)
C11 C16 C20 C22 124.15(18)
